data_4077916
loop_
_publ_author_name
'Perez-Gavilan, Ariane'
'Carroll, Patrick J.'
'Sneddon, Larry G.'

_publ_section_title
;
 Efficient and Systematic Click-Based Synthetic Routes to Amino Acid
 Functionalized Metallatricarbadecaboranes
;
_journal_issue 7
_journal_name_full Organometallics
_journal_page_first 2741
_journal_paper_doi 10.1021/om201044r
_journal_volume 31
_journal_year 2012
_chemical_formula_sum 'C16 H19 B7 Fe'
_chemical_formula_weight 342.83
_space_group_IT_number 14
_symmetry_cell_setting monoclinic
_symmetry_Int_Tables_number 14
_symmetry_space_group_name_Hall '-P 2ybc'
_symmetry_space_group_name_H-M 'P 1 21/c 1'
_atom_sites_solution_hydrogens geom
_atom_sites_solution_primary direct
_audit_creation_method SHELXL-97
_cell_angle_alpha 90.00
_cell_angle_beta 94.486(3)
_cell_angle_gamma 90.00
_cell_formula_units_Z 4
_cell_length_a 9.5587(14)
_cell_length_b 13.199(2)
_cell_length_c 13.245(2)
_cell_measurement_temperature 143(1)
_cell_volume 1665.9(4)
_computing_data_collection 'CrystalClear (Rigaku, 1999)'
_computing_data_reduction 'CrystalClear (Rigaku, 1999)'
_computing_structure_refinement 'SHELXL-97 (Sheldrick, 1997)'
_computing_structure_solution 'SIR97 (Altomare, 1999)'
_diffrn_ambient_temperature 143(1)
_diffrn_measured_fraction_theta_full 0.997
_diffrn_measured_fraction_theta_max 0.997
_diffrn_measurement_device 'CCD Area Detector'
_diffrn_measurement_device_type 'Rigaku Mercury'
_diffrn_measurement_method 'phi and omega rotations'
_diffrn_radiation_monochromator graphite
_diffrn_radiation_source 'rotating anode'
_diffrn_radiation_type MoK\a
_diffrn_radiation_wavelength 0.71073
_diffrn_reflns_av_R_equivalents 0.0468
_diffrn_reflns_av_sigmaI/netI 0.0422
_diffrn_reflns_limit_h_max 10
_diffrn_reflns_limit_h_min -10
_diffrn_reflns_limit_k_max 11
_diffrn_reflns_limit_k_min -15
_diffrn_reflns_limit_l_max 15
_diffrn_reflns_limit_l_min -15
_diffrn_reflns_number 12630
_diffrn_reflns_theta_full 24.10
_diffrn_reflns_theta_max 24.10
_diffrn_reflns_theta_min 2.64
_exptl_absorpt_coefficient_mu 0.896
_exptl_absorpt_correction_T_max 1.0000
_exptl_absorpt_correction_T_min 0.6914
_exptl_absorpt_correction_type multi-scan
_exptl_absorpt_process_details
;  Shape and scale corrections using equivalent reflections.
   Shape function based on spherical harmonics.
   Highest even and odd order for spherical harmonics:  4  and  3
   Laue group:  2/m
   Friedel opposites are equivalent.
;
_exptl_crystal_density_diffrn 1.367
_exptl_crystal_density_method 'not measured'
_exptl_crystal_F_000 704
_exptl_crystal_size_max 0.32
_exptl_crystal_size_mid 0.24
_exptl_crystal_size_min 0.06
_refine_diff_density_max 0.339
_refine_diff_density_min -0.392
_refine_diff_density_rms 0.059
_refine_ls_extinction_method none
_refine_ls_goodness_of_fit_ref 1.084
_refine_ls_hydrogen_treatment mixed
_refine_ls_matrix_type full
_refine_ls_number_parameters 274
_refine_ls_number_reflns 2637
_refine_ls_number_restraints 0
_refine_ls_restrained_S_all 1.084
_refine_ls_R_factor_all 0.0471
_refine_ls_R_factor_gt 0.0410
_refine_ls_shift/su_max 0.001
_refine_ls_shift/su_mean 0.000
_refine_ls_structure_factor_coef Fsqd
_refine_ls_weighting_details 'calc w=1/[\s^2^(Fo^2^)+(0.0431P)^2^+1.0002P] where P=(Fo^2^+2Fc^2^)/3'
_refine_ls_weighting_scheme calc
_refine_ls_wR_factor_gt 0.0977
_refine_ls_wR_factor_ref 0.1032
_reflns_number_gt 2332
_reflns_number_total 2637
_reflns_threshold_expression >2sigma(I)
_cod_data_source_file om201044r_si_002.cif
_cod_data_source_block UP3356-CMPD4
_cod_depositor_comments
;
The following automatic conversions were performed:
'_atom_site_symetry_multiplicity' tag replaced with
'_atom_site_symmetry_multiplicity'.

Automatic conversion script
Id: cif_correct_tags 1440 2010-10-19 06:21:57Z saulius 
;
_cod_original_cell_volume 1666.0(5)
_cod_original_sg_symbol_H-M 'P 21/c     '
_cod_database_code 4077916

loop_
_symmetry_equiv_pos_as_xyz
'x, y, z'
'-x, y+1/2, -z+1/2'
'-x, -y, -z'
'x, -y-1/2, z-1/2'

loop_
_atom_site_label
_atom_site_type_symbol
_atom_site_fract_x
_atom_site_fract_y
_atom_site_fract_z
_atom_site_U_iso_or_equiv
_atom_site_adp_type
_atom_site_occupancy
_atom_site_symmetry_multiplicity
_atom_site_calc_flag
_atom_site_refinement_flags
Fe1 Fe 0.45125(4) 0.76423(3) 0.60204(3) 0.02922(17) Uani 1 1 d .
C2 C 0.2648(3) 0.7135(2) 0.63416(19) 0.0294(6) Uani 1 1 d .
C3 C 0.4562(3) 0.9125(2) 0.6053(2) 0.0366(7) Uani 1 1 d .
C4 C 0.2243(3) 0.7889(2) 0.5523(2) 0.0361(7) Uani 1 1 d .
B5 B 0.3174(4) 0.7728(3) 0.7334(3) 0.0345(8) Uani 1 1 d .
B6 B 0.4255(4) 0.8856(3) 0.7173(2) 0.0365(8) Uani 1 1 d .
B7 B 0.3272(4) 0.8934(3) 0.5277(2) 0.0399(8) Uani 1 1 d .
B8 B 0.1461(4) 0.7983(3) 0.6703(3) 0.0419(8) Uani 1 1 d .
B9 B 0.3183(4) 0.9740(3) 0.6385(3) 0.0428(9) Uani 1 1 d .
B10 B 0.1715(4) 0.9040(3) 0.5950(3) 0.0424(9) Uani 1 1 d .
B11 B 0.2385(4) 0.8977(3) 0.7264(3) 0.0425(9) Uani 1 1 d .
C12 C 0.2200(3) 0.6056(2) 0.62777(19) 0.0298(6) Uani 1 1 d .
C13 C 0.1962(3) 0.5556(2) 0.5351(2) 0.0335(7) Uani 1 1 d .
C14 C 0.1583(3) 0.4548(2) 0.5307(2) 0.0353(7) Uani 1 1 d .
C15 C 0.1407(3) 0.4005(2) 0.6189(2) 0.0343(7) Uani 1 1 d .
C16 C 0.1601(3) 0.4510(2) 0.7113(2) 0.0399(7) Uani 1 1 d .
C17 C 0.2000(3) 0.5513(2) 0.7154(2) 0.0350(7) Uani 1 1 d .
C18 C 0.1046(3) 0.2946(3) 0.6156(2) 0.0387(7) Uani 1 1 d .
C19 C 0.0780(3) 0.2079(3) 0.6150(3) 0.0479(8) Uani 1 1 d .
C20 C 0.5131(3) 0.6426(2) 0.5188(2) 0.0413(7) Uani 1 1 d .
H20 H 0.4538 0.6019 0.4772 0.055 Uiso 1 1 calc R
C21 C 0.5816(3) 0.7305(2) 0.4891(2) 0.0416(8) Uani 1 1 d .
H21 H 0.5746 0.7591 0.4247 0.055 Uiso 1 1 calc R
C22 C 0.6627(3) 0.7675(3) 0.5743(2) 0.0432(8) Uani 1 1 d .
H22 H 0.7205 0.8242 0.5751 0.057 Uiso 1 1 calc R
C23 C 0.6428(3) 0.7056(3) 0.6580(2) 0.0495(8) Uani 1 1 d .
H23 H 0.6826 0.7145 0.7238 0.066 Uiso 1 1 calc R
C24 C 0.5504(3) 0.6270(3) 0.6230(3) 0.0470(8) Uani 1 1 d .
H24 H 0.5194 0.5742 0.6620 0.062 Uiso 1 1 calc R
H3 H 0.538(3) 0.947(2) 0.592(2) 0.046(9) Uiso 1 1 d .
H4 H 0.173(3) 0.760(2) 0.490(2) 0.050(10) Uiso 1 1 d .
H5 H 0.333(3) 0.735(2) 0.802(2) 0.040(8) Uiso 1 1 d .
H6 H 0.497(3) 0.907(2) 0.783(2) 0.040(8) Uiso 1 1 d .
H7 H 0.319(3) 0.916(2) 0.449(2) 0.049(8) Uiso 1 1 d .
H8 H 0.048(3) 0.765(2) 0.681(2) 0.039(8) Uiso 1 1 d .
H9 H 0.319(3) 1.056(3) 0.643(2) 0.054(9) Uiso 1 1 d .
H10 H 0.075(3) 0.938(2) 0.563(2) 0.046(8) Uiso 1 1 d .
H11 H 0.195(3) 0.935(2) 0.787(2) 0.053(9) Uiso 1 1 d .
H13 H 0.206(2) 0.593(2) 0.4767(19) 0.027(7) Uiso 1 1 d .
H14 H 0.147(3) 0.419(2) 0.465(2) 0.037(8) Uiso 1 1 d .
H16 H 0.148(3) 0.417(2) 0.773(2) 0.044(9) Uiso 1 1 d .
H17 H 0.208(3) 0.584(2) 0.777(2) 0.046(9) Uiso 1 1 d .
H19 H 0.057(4) 0.145(3) 0.616(3) 0.067(12) Uiso 1 1 d .

loop_
_atom_site_aniso_label
_atom_site_aniso_U_11
_atom_site_aniso_U_22
_atom_site_aniso_U_33
_atom_site_aniso_U_23
_atom_site_aniso_U_13
_atom_site_aniso_U_12
Fe1 0.0357(3) 0.0266(3) 0.0254(3) 0.00125(15) 0.00294(17) 0.00047(16)
C2 0.0335(15) 0.0287(17) 0.0260(14) -0.0001(12) 0.0033(11) 0.0020(12)
C3 0.0496(19) 0.0243(18) 0.0362(17) 0.0027(12) 0.0043(13) -0.0026(13)
C4 0.0462(18) 0.0251(17) 0.0361(16) 0.0010(13) -0.0025(13) 0.0036(13)
B5 0.047(2) 0.030(2) 0.0271(17) 0.0027(14) 0.0088(14) 0.0008(15)
B6 0.055(2) 0.0228(19) 0.0306(17) -0.0034(14) -0.0022(14) 0.0013(15)
B7 0.066(2) 0.025(2) 0.0279(17) 0.0033(14) -0.0021(15) 0.0023(16)
B8 0.043(2) 0.037(2) 0.047(2) -0.0055(17) 0.0110(15) 0.0057(17)
B9 0.064(2) 0.025(2) 0.0390(19) -0.0024(16) -0.0033(16) 0.0055(17)
B10 0.050(2) 0.032(2) 0.045(2) -0.0032(16) -0.0025(16) 0.0104(16)
B11 0.058(2) 0.036(2) 0.0347(18) -0.0060(16) 0.0086(15) 0.0079(17)
C12 0.0325(14) 0.0270(17) 0.0301(14) 0.0013(12) 0.0032(10) 0.0006(12)
C13 0.0363(16) 0.0351(19) 0.0293(15) 0.0011(13) 0.0035(11) -0.0003(13)
C14 0.0333(15) 0.0343(19) 0.0384(16) -0.0057(14) 0.0033(11) 0.0008(13)
C15 0.0293(15) 0.0269(17) 0.0463(17) 0.0005(13) 0.0011(12) 0.0001(12)
C16 0.0436(17) 0.038(2) 0.0382(17) 0.0057(14) 0.0010(13) -0.0041(14)
C17 0.0428(17) 0.0307(19) 0.0315(15) -0.0012(13) 0.0022(12) -0.0047(13)
C18 0.0321(16) 0.036(2) 0.0482(18) -0.0005(15) 0.0023(12) 0.0000(14)
C19 0.0428(19) 0.035(2) 0.066(2) -0.0012(18) 0.0021(15) -0.0033(16)
C20 0.0372(16) 0.037(2) 0.0507(19) -0.0155(15) 0.0096(13) 0.0022(14)
C21 0.0379(18) 0.053(2) 0.0350(17) -0.0019(14) 0.0094(13) 0.0039(14)
C22 0.0333(17) 0.046(2) 0.050(2) -0.0089(15) 0.0051(14) -0.0033(13)
C23 0.0399(18) 0.065(3) 0.0428(18) 0.0072(17) 0.0002(13) 0.0150(17)
C24 0.0461(19) 0.034(2) 0.062(2) 0.0130(16) 0.0160(15) 0.0136(15)

loop_
_atom_type_symbol
_atom_type_description
_atom_type_scat_dispersion_real
_atom_type_scat_dispersion_imag
_atom_type_scat_source
C C 0.0033 0.0016 'International Tables Vol C Tables 4.2.6.8 and 6.1.1.4'
H H 0.0000 0.0000 'International Tables Vol C Tables 4.2.6.8 and 6.1.1.4'
B B 0.0013 0.0007 'International Tables Vol C Tables 4.2.6.8 and 6.1.1.4'
Fe Fe 0.3463 0.8444 'International Tables Vol C Tables 4.2.6.8 and 6.1.1.4'

loop_
_geom_angle_atom_site_label_1
_geom_angle_atom_site_label_2
_geom_angle_atom_site_label_3
_geom_angle
C3 Fe1 C2 110.71(12)
C3 Fe1 C24 150.32(13)
C2 Fe1 C24 94.93(12)
C3 Fe1 C20 141.56(12)
C2 Fe1 C20 98.75(12)
C24 Fe1 C20 40.22(12)
C3 Fe1 C21 102.49(13)
C2 Fe1 C21 133.26(12)
C24 Fe1 C21 67.08(13)
C20 Fe1 C21 39.74(12)
C3 Fe1 C23 110.25(14)
C2 Fe1 C23 125.59(13)
C24 Fe1 C23 40.21(14)
C20 Fe1 C23 67.55(13)
C21 Fe1 C23 67.23(13)
C3 Fe1 C22 87.79(13)
C2 Fe1 C22 161.18(12)
C24 Fe1 C22 66.30(13)
C20 Fe1 C22 66.33(12)
C21 Fe1 C22 39.59(12)
C23 Fe1 C22 39.43(13)
C3 Fe1 B6 43.43(12)
C2 Fe1 B6 86.94(12)
C24 Fe1 B6 127.79(13)
C20 Fe1 B6 166.81(12)
C21 Fe1 B6 138.71(13)
C23 Fe1 B6 99.46(13)
C22 Fe1 B6 105.40(13)
C3 Fe1 C4 83.26(12)
C2 Fe1 C4 41.05(11)
C24 Fe1 C4 126.42(13)
C20 Fe1 C4 105.51(12)
C21 Fe1 C4 116.26(12)
C23 Fe1 C4 165.46(13)
C22 Fe1 C4 151.11(12)
B6 Fe1 C4 86.62(12)
C3 Fe1 B5 86.93(12)
C2 Fe1 B5 43.36(12)
C24 Fe1 B5 102.98(13)
C20 Fe1 B5 131.30(13)
C21 Fe1 B5 169.96(13)
C23 Fe1 B5 106.45(13)
C22 Fe1 B5 139.14(13)
B6 Fe1 B5 48.30(13)
C4 Fe1 B5 67.85(12)
C3 Fe1 B7 42.79(12)
C2 Fe1 B7 84.17(13)
C24 Fe1 B7 161.11(13)
C20 Fe1 B7 121.17(12)
C21 Fe1 B7 99.92(13)
C23 Fe1 B7 149.03(15)
C22 Fe1 B7 113.04(14)
B6 Fe1 B7 71.06(12)
C4 Fe1 B7 45.49(12)
B5 Fe1 B7 89.34(13)
C12 C2 C4 122.5(2)
C12 C2 B5 126.4(2)
C4 C2 B5 108.7(2)
C12 C2 B8 117.0(2)
C4 C2 B8 67.9(2)
B5 C2 B8 67.2(2)
C12 C2 Fe1 124.84(19)
C4 C2 Fe1 78.84(17)
B5 C2 Fe1 77.16(17)
B8 C2 Fe1 118.2(2)
B7 C3 B6 112.8(3)
B7 C3 B9 69.3(2)
B6 C3 B9 69.3(2)
B7 C3 Fe1 78.94(19)
B6 C3 Fe1 77.87(18)
B9 C3 Fe1 118.9(2)
B7 C3 H3 125.4(18)
B6 C3 H3 120.9(18)
B9 C3 H3 121(2)
Fe1 C3 H3 120(2)
C2 C4 B10 114.6(2)
C2 C4 B7 122.9(2)
B10 C4 B7 62.9(2)
C2 C4 B8 61.08(19)
B10 C4 B8 59.7(2)
B7 C4 B8 112.9(2)
C2 C4 Fe1 60.11(14)
B10 C4 Fe1 109.59(19)
B7 C4 Fe1 67.78(16)
B8 C4 Fe1 102.35(18)
C2 C4 H4 114.8(18)
B10 C4 H4 118.6(18)
B7 C4 H4 113.5(18)
B8 C4 H4 122.4(19)
Fe1 C4 H4 125.7(18)
C2 B5 B8 59.32(19)
C2 B5 B11 107.7(2)
B8 B5 B11 56.6(2)
C2 B5 B6 116.8(2)
B8 B5 B6 107.0(2)
B11 B5 B6 59.44(19)
C2 B5 Fe1 59.48(14)
B8 B5 Fe1 101.59(19)
B11 B5 Fe1 105.45(19)
B6 B5 Fe1 65.80(15)
C2 B5 H5 120.7(16)
B8 B5 H5 123.8(16)
B11 B5 H5 120.6(16)
B6 B5 H5 116.5(16)
Fe1 B5 H5 127.3(16)
C3 B6 B11 107.5(2)
C3 B6 B9 56.96(19)
B11 B6 B9 57.9(2)
C3 B6 B5 116.1(2)
B11 B6 B5 59.7(2)
B9 B6 B5 106.8(2)
C3 B6 Fe1 58.70(16)
B11 B6 Fe1 105.69(19)
B9 B6 Fe1 98.84(18)
B5 B6 Fe1 65.90(15)
C3 B6 H6 122.4(15)
B11 B6 H6 118.9(14)
B9 B6 H6 125.1(15)
B5 B6 H6 116.0(15)
Fe1 B6 H6 128.8(15)
C3 B7 C4 115.6(2)
C3 B7 B10 107.6(2)
C4 B7 B10 57.8(2)
C3 B7 B9 57.27(19)
C4 B7 B9 104.5(2)
B10 B7 B9 57.5(2)
C3 B7 Fe1 58.27(16)
C4 B7 Fe1 66.73(15)
B10 B7 Fe1 105.6(2)
B9 B7 Fe1 98.37(18)
C3 B7 H7 125.6(15)
C4 B7 H7 113.7(16)
B10 B7 H7 117.4(15)
B9 B7 H7 127.8(17)
Fe1 B7 H7 128.5(16)
C2 B8 B11 107.1(3)
C2 B8 B10 104.0(2)
B11 B8 B10 63.0(2)
C2 B8 C4 51.02(16)
B11 B8 C4 101.3(3)
B10 B8 C4 57.96(19)
C2 B8 B5 53.47(17)
B11 B8 B5 61.7(2)
B10 B8 B5 104.6(3)
C4 B8 B5 88.1(2)
C2 B8 H8 112.5(16)
B11 B8 H8 133.8(16)
B10 B8 H8 125.4(16)
C4 B8 H8 121.8(17)
B5 B8 H8 129.6(16)
C3 B9 B10 107.1(3)
C3 B9 B11 107.1(3)
B10 B9 B11 62.2(2)
C3 B9 B7 53.47(18)
B10 B9 B7 60.7(2)
B11 B9 B7 104.4(3)
C3 B9 B6 53.76(18)
B10 B9 B6 104.6(3)
B11 B9 B6 60.5(2)
B7 B9 B6 91.6(2)
C3 B9 H9 120.4(16)
B10 B9 H9 123.6(16)
B11 B9 H9 122.4(16)
B7 B9 H9 129.0(16)
B6 B9 H9 127.1(16)
C4 B10 B9 109.3(3)
C4 B10 B8 62.4(2)
B9 B10 B8 112.4(3)
C4 B10 B7 59.36(19)
B9 B10 B7 61.8(2)
B8 B10 B7 112.3(3)
C4 B10 B11 100.7(2)
B9 B10 B11 59.4(2)
B8 B10 B11 57.8(2)
B7 B10 B11 103.2(2)
C4 B10 H10 119.9(16)
B9 B10 H10 123.6(16)
B8 B10 H10 113.7(16)
B7 B10 H10 123.3(15)
B11 B10 H10 128.8(15)
B8 B11 B9 112.7(3)
B8 B11 B6 112.4(2)
B9 B11 B6 61.6(2)
B8 B11 B10 59.2(2)
B9 B11 B10 58.4(2)
B6 B11 B10 102.6(2)
B8 B11 B5 61.7(2)
B9 B11 B5 110.8(3)
B6 B11 B5 60.9(2)
B10 B11 B5 101.9(2)
B8 B11 H11 117.6(17)
B9 B11 H11 117.3(18)
B6 B11 H11 122.9(16)
B10 B11 H11 125.6(17)
B5 B11 H11 124.6(17)
C17 C12 C13 117.8(3)
C17 C12 C2 120.2(2)
C13 C12 C2 121.9(2)
C14 C13 C12 121.2(3)
C14 C13 H13 121.2(17)
C12 C13 H13 117.6(17)
C13 C14 C15 120.6(3)
C13 C14 H14 120.9(17)
C15 C14 H14 118.4(17)
C14 C15 C16 118.3(3)
C14 C15 C18 121.2(3)
C16 C15 C18 120.4(3)
C17 C16 C15 120.8(3)
C17 C16 H16 118.5(19)
C15 C16 H16 120.6(19)
C16 C17 C12 121.2(3)
C16 C17 H17 119(2)
C12 C17 H17 119(2)
C19 C18 C15 178.1(3)
C18 C19 H19 178(3)
C21 C20 C24 107.9(3)
C21 C20 Fe1 70.47(17)
C24 C20 Fe1 69.60(17)
C20 C21 C22 107.6(3)
C20 C21 Fe1 69.79(17)
C22 C21 Fe1 70.72(18)
C23 C22 C21 109.5(3)
C23 C22 Fe1 69.85(17)
C21 C22 Fe1 69.70(17)
C22 C23 C24 106.7(3)
C22 C23 Fe1 70.72(17)
C24 C23 Fe1 69.20(17)
C20 C24 C23 108.4(3)
C20 C24 Fe1 70.18(17)
C23 C24 Fe1 70.59(19)

loop_
_geom_bond_atom_site_label_1
_geom_bond_atom_site_label_2
_geom_bond_distance
Fe1 C3 1.958(3)
Fe1 C2 1.981(3)
Fe1 C24 2.053(3)
Fe1 C20 2.060(3)
Fe1 C21 2.069(3)
Fe1 C23 2.071(3)
Fe1 C22 2.082(3)
Fe1 B6 2.240(3)
Fe1 C4 2.242(3)
Fe1 B5 2.242(3)
Fe1 B7 2.259(3)
C2 C12 1.487(4)
C2 C4 1.500(4)
C2 B5 1.579(4)
C2 B8 1.689(4)
C3 B7 1.563(4)
C3 B6 1.575(4)
C3 B9 1.637(5)
C3 H3 0.93(3)
C4 B10 1.711(5)
C4 B7 1.740(5)
C4 B8 1.788(5)
C4 H4 1.00(3)
B5 B8 1.811(5)
B5 B11 1.812(5)
B5 B6 1.834(5)
B5 H5 1.04(3)
B6 B11 1.808(5)
B6 B9 1.826(5)
B6 H6 1.10(3)
B7 B10 1.800(5)
B7 B9 1.820(5)
B7 H7 1.09(3)
B8 B11 1.718(5)
B8 B10 1.742(5)
B8 H8 1.05(3)
B9 B10 1.740(5)
B9 B11 1.758(5)
B9 H9 1.09(3)
B10 B11 1.808(5)
B10 H10 1.08(3)
B11 H11 1.06(3)
C12 C17 1.390(4)
C12 C13 1.397(4)
C13 C14 1.378(4)
C13 H13 0.93(3)
C14 C15 1.392(4)
C14 H14 0.99(3)
C15 C16 1.394(4)
C15 C18 1.440(4)
C16 C17 1.378(4)
C16 H16 0.95(3)
C17 H17 0.92(3)
C18 C19 1.172(5)
C19 H19 0.86(4)
C20 C21 1.403(4)
C20 C24 1.414(4)
C21 C22 1.406(4)
C22 C23 1.401(5)
C23 C24 1.417(5)
